data_2022476
loop_
_publ_author_name
'Mason, Helen E.'
'Howard, Judith A. K.'
'Sparkes, Hazel A.'

_publ_section_title
;
 Selected solid-state behaviour of three di-<i>tert</i>-butyl-substituted
 <i>N</i>-salicylideneaniline derivatives: temperature-induced phase
 transitions and chromic behaviour
;
_journal_coeditor_code WV3002
_journal_issue 10
_journal_name_full 'Acta Crystallographica Section C'
_journal_page_first 659
_journal_page_last 667
_journal_paper_doi 10.1107/S2053229621008780
_journal_volume 77
_journal_year 2021
_chemical_formula_iupac 'C21 H26 Br N O'
_chemical_formula_moiety 'C21 H26 Br N O'
_chemical_formula_sum 'C21 H26 Br N O'
_chemical_formula_weight 388.34
_chemical_name_systematic
;
(<i>E</i>)-6-{[(4-Bromophenyl)imino]methyl}-2,4-di-<i>tert</i>-butylphenol
;
_space_group_crystal_system monoclinic
_space_group_IT_number 14
_space_group_name_Hall '-P 2ybc'
_space_group_name_H-M_alt 'P 1 21/c 1'
_atom_sites_solution_hydrogens mixed
_atom_sites_solution_primary iterative
_audit_creation_method
;
Olex2 1.3
(compiled 2020.02.04 svn.rd84adfe8 for OlexSys, GUI svn.r6032)
;
_cell_angle_alpha 90
_cell_angle_beta 92.894(3)
_cell_angle_gamma 90
_cell_formula_units_Z 4
_cell_length_a 18.0356(7)
_cell_length_b 10.5891(3)
_cell_length_c 10.3641(3)
_cell_measurement_reflns_used 5921
_cell_measurement_temperature 300(2)
_cell_measurement_theta_max 26.3230
_cell_measurement_theta_min 3.8250
_cell_volume 1976.82(11)
_computing_cell_refinement
;
CrysAlis PRO (Agilent, 2013)
;
_computing_data_collection
;
CrysAlis PRO (Agilent, 2013)
;
_computing_data_reduction
;
CrysAlis PRO (Agilent, 2013)
;
_computing_molecular_graphics
;
OLEX2 (Dolomanov <i>et al.</i>,  2009)
;
_computing_publication_material
;
OLEX2 (Dolomanov <i>et al.</i>,  2009)
;
_computing_structure_refinement
;
SHELXL2018 (Sheldrick, 2015)
;
_computing_structure_solution
;
olex2.solve 1.3 (Bourhis <i>et al.</i>,  2015)
;
_diffrn_ambient_temperature 300(2)
_diffrn_detector_area_resol_mean 10.3620
_diffrn_measured_fraction_theta_full 0.984
_diffrn_measured_fraction_theta_max 0.984
_diffrn_measurement_device_type 'Agilent SuperNova Dual Source diffractometer with an Atlas detector'
_diffrn_measurement_method '\w scans'
_diffrn_radiation_monochromator mirror
_diffrn_radiation_type 'Mo K\a'
_diffrn_radiation_wavelength 0.71073
_diffrn_reflns_av_R_equivalents 0.0359
_diffrn_reflns_av_unetI/netI 0.0300
_diffrn_reflns_limit_h_max 20
_diffrn_reflns_limit_h_min -20
_diffrn_reflns_limit_k_max 12
_diffrn_reflns_limit_k_min -12
_diffrn_reflns_limit_l_max 12
_diffrn_reflns_limit_l_min -9
_diffrn_reflns_number 13771
_diffrn_reflns_theta_full 24.403
_diffrn_reflns_theta_max 24.403
_diffrn_reflns_theta_min 2.937
_diffrn_source 'SuperNova (Mo) X-ray Source'
_exptl_absorpt_coefficient_mu 2.086
_exptl_absorpt_correction_T_max 1.00000
_exptl_absorpt_correction_T_min 0.74384
_exptl_absorpt_correction_type multi-scan
_exptl_absorpt_process_details
;
(CrysAlis PRO; Agilent, 2013)
;
_exptl_crystal_colour yellow
_exptl_crystal_density_diffrn 1.305
_exptl_crystal_description needle
_exptl_crystal_F_000 808
_exptl_crystal_size_max 0.3
_exptl_crystal_size_mid 0.05
_exptl_crystal_size_min 0.05
_refine_diff_density_max 0.348
_refine_diff_density_min -0.416
_refine_ls_extinction_method none
_refine_ls_goodness_of_fit_ref 1.051
_refine_ls_hydrogen_treatment mixed
_refine_ls_matrix_type full
_refine_ls_number_parameters 278
_refine_ls_number_reflns 3195
_refine_ls_number_restraints 181
_refine_ls_restrained_S_all 1.078
_refine_ls_R_factor_all 0.0639
_refine_ls_R_factor_gt 0.0443
_refine_ls_shift/su_max 0.000
_refine_ls_shift/su_mean 0.000
_refine_ls_structure_factor_coef Fsqd
_refine_ls_weighting_details 'w=1/[\s^2^(Fo^2^)+(0.0477P)^2^+1.8801P] where P=(Fo^2^+2Fc^2^)/3'
_refine_ls_weighting_scheme calc
_refine_ls_wR_factor_gt 0.1055
_refine_ls_wR_factor_ref 0.1175
_reflns_number_gt 2444
_reflns_number_total 3195
_reflns_threshold_expression 'I > 2\s(I)'
_cod_data_source_file wv3002sup1.cif
_cod_data_source_block 3_300K
_cod_database_code 2022476
_shelx_space_group_comment
;
The symmetry employed for this shelxl refinement is uniquely defined
by the following loop, which should always be used as a source of
symmetry information in preference to the above space-group names.
They are only intended as comments.
;
_shelx_estimated_absorpt_t_min 0.573
_shelx_estimated_absorpt_t_max 0.903

loop_
_space_group_symop_operation_xyz
'x, y, z'
'-x, y+1/2, -z+1/2'
'-x, -y, -z'
'x, -y-1/2, z-1/2'

loop_
_atom_site_type_symbol
_atom_site_label
_atom_site_fract_x
_atom_site_fract_y
_atom_site_fract_z
_atom_site_U_iso_or_equiv
_atom_site_adp_type
_atom_site_calc_flag
_atom_site_occupancy
_atom_site_disorder_assembly
_atom_site_disorder_group
Br Br1 -0.13439(2) 0.44494(4) -0.28958(4) 0.0747(2) Uani d 1 . .
O O1 0.18011(15) 0.0118(2) 0.1572(3) 0.0579(7) Uani d 1 . .
N N1 0.11610(16) 0.2045(3) 0.0400(3) 0.0537(8) Uani d 1 . .
C C1 0.23225(19) 0.0925(3) 0.2067(3) 0.0430(8) Uani d 1 . .
C C2 0.28963(19) 0.0485(3) 0.2917(3) 0.0420(8) Uani d 1 . .
C C3 0.34106(19) 0.1369(3) 0.3377(3) 0.0431(8) Uani d 1 . .
H H3 0.379201 0.108749 0.394293 0.052 Uiso calc 1 . .
C C4 0.34003(19) 0.2656(3) 0.3056(3) 0.0435(8) Uani d 1 . .
C C5 0.2828(2) 0.3041(3) 0.2226(3) 0.0500(9) Uani d 1 . .
H H5 0.280144 0.388602 0.198256 0.060 Uiso calc 1 . .
C C6 0.22857(19) 0.2213(3) 0.1737(3) 0.0457(8) Uani d 1 . .
C C7 0.1689(2) 0.2713(3) 0.0889(4) 0.0552(9) Uani d 1 . .
H H7 0.169479 0.357012 0.069392 0.066 Uiso calc 1 . .
C C8 0.05915(11) 0.2622(2) -0.0400(2) 0.0508(9) Uani d 1 . .
C C9 0.07093(11) 0.3723(2) -0.1091(3) 0.0766(13) Uani d 1 . .
H H9 0.117599 0.409847 -0.105520 0.092 Uiso calc 1 . .
C C10 0.01295(14) 0.4263(2) -0.1834(3) 0.0785(14) Uani d 1 . .
H H10 0.020835 0.499922 -0.229591 0.094 Uiso calc 1 . .
C C11 -0.05680(11) 0.3701(2) -0.1887(2) 0.0548(9) Uani d 1 . .
C C12 -0.06858(10) 0.2600(2) -0.1196(3) 0.0639(11) Uani d 1 . .
H H12 -0.115249 0.222455 -0.123143 0.077 Uiso calc 1 . .
C C13 -0.01060(13) 0.20604(19) -0.0453(2) 0.0632(11) Uani d 1 . .
H H13 -0.018486 0.132377 0.000930 0.076 Uiso calc 1 . .
C C14 0.2953(2) -0.0918(3) 0.3314(3) 0.0497(9) Uani d 1 . .
C C15 0.3636(2) -0.1180(4) 0.4203(4) 0.0711(12) Uani d 1 . .
H H15A 0.360902 -0.068967 0.497857 0.107 Uiso calc 1 . .
H H15B 0.407573 -0.095315 0.377156 0.107 Uiso calc 1 . .
H H15C 0.365385 -0.206136 0.441881 0.107 Uiso calc 1 . .
C C16 0.3015(3) -0.1740(3) 0.2096(4) 0.0660(11) Uani d 1 . .
H H16A 0.345758 -0.151821 0.167179 0.099 Uiso calc 1 . .
H H16B 0.258964 -0.159794 0.151916 0.099 Uiso calc 1 . .
H H16C 0.303551 -0.261414 0.233901 0.099 Uiso calc 1 . .
C C17 0.2266(2) -0.1294(4) 0.4035(4) 0.0664(11) Uani d 1 . .
H H17A 0.182802 -0.114908 0.349023 0.100 Uiso calc 1 . .
H H17B 0.224329 -0.079598 0.480615 0.100 Uiso calc 1 . .
H H17C 0.229647 -0.217221 0.426102 0.100 Uiso calc 1 . .
C C18 0.39918(19) 0.3570(3) 0.3597(3) 0.0522(9) Uani d 1 . .
C C19 0.4482(9) 0.4004(17) 0.2535(11) 0.081(4) Uani d 0.355(3) A 1
H H19A 0.418064 0.439075 0.185464 0.121 Uiso calc 0.355(3) A 1
H H19B 0.473713 0.328962 0.219822 0.121 Uiso calc 0.355(3) A 1
H H19C 0.483769 0.460442 0.287998 0.121 Uiso calc 0.355(3) A 1
C C20 0.4448(9) 0.3044(13) 0.4756(13) 0.082(4) Uani d 0.355(3) A 1
H H20A 0.476534 0.238076 0.447404 0.123 Uiso calc 0.355(3) A 1
H H20B 0.412078 0.271351 0.537524 0.123 Uiso calc 0.355(3) A 1
H H20C 0.474601 0.370539 0.514700 0.123 Uiso calc 0.355(3) A 1
C C21 0.3571(7) 0.4742(11) 0.4100(17) 0.079(4) Uani d 0.355(3) A 1
H H21A 0.319872 0.446979 0.466823 0.118 Uiso calc 0.355(3) A 1
H H21B 0.333962 0.518954 0.338168 0.118 Uiso calc 0.355(3) A 1
H H21C 0.391644 0.529029 0.456036 0.118 Uiso calc 0.355(3) A 1
C C19A 0.4187(7) 0.4572(10) 0.2595(10) 0.062(3) Uani d 0.438(3) A 2
H H19D 0.376880 0.512125 0.243062 0.094 Uiso calc 0.438(3) A 2
H H19E 0.430823 0.416343 0.180623 0.094 Uiso calc 0.438(3) A 2
H H19F 0.460444 0.505822 0.292182 0.094 Uiso calc 0.438(3) A 2
C C21A 0.3737(7) 0.4203(14) 0.4805(11) 0.090(4) Uani d 0.438(3) A 2
H H21D 0.363048 0.357173 0.543364 0.134 Uiso calc 0.438(3) A 2
H H21E 0.329755 0.468808 0.459680 0.134 Uiso calc 0.438(3) A 2
H H21F 0.412178 0.475130 0.515061 0.134 Uiso calc 0.438(3) A 2
C C20A 0.4737(5) 0.2868(9) 0.3916(16) 0.082(3) Uani d 0.438(3) A 2
H H20D 0.488342 0.242091 0.316439 0.123 Uiso calc 0.438(3) A 2
H H20E 0.467291 0.228013 0.460651 0.123 Uiso calc 0.438(3) A 2
H H20F 0.511371 0.347029 0.417369 0.123 Uiso calc 0.438(3) A 2
C C21B 0.3838(14) 0.4944(10) 0.322(3) 0.080(5) Uani d 0.206(3) A 3
H H21G 0.348944 0.530000 0.379038 0.120 Uiso calc 0.206(3) A 3
H H21H 0.363454 0.498002 0.234797 0.120 Uiso calc 0.206(3) A 3
H H21I 0.429244 0.541650 0.328991 0.120 Uiso calc 0.206(3) A 3
C C19B 0.4740(8) 0.315(2) 0.310(3) 0.083(5) Uani d 0.206(3) A 3
H H19G 0.471709 0.316358 0.217625 0.125 Uiso calc 0.206(3) A 3
H H19H 0.484719 0.230211 0.339687 0.125 Uiso calc 0.206(3) A 3
H H19I 0.512429 0.370550 0.342880 0.125 Uiso calc 0.206(3) A 3
C C20B 0.4044(15) 0.347(2) 0.5076(8) 0.069(5) Uani d 0.206(3) A 3
H H20G 0.408459 0.260255 0.532620 0.103 Uiso calc 0.206(3) A 3
H H20H 0.360682 0.383289 0.541945 0.103 Uiso calc 0.206(3) A 3
H H20I 0.447399 0.392569 0.540896 0.103 Uiso calc 0.206(3) A 3
H H1 0.151(3) 0.055(4) 0.111(5) 0.082(16) Uiso d 1 . .

loop_
_atom_site_aniso_label
_atom_site_aniso_U_11
_atom_site_aniso_U_22
_atom_site_aniso_U_33
_atom_site_aniso_U_12
_atom_site_aniso_U_13
_atom_site_aniso_U_23
Br1 0.0643(3) 0.0739(3) 0.0832(3) 0.0135(2) -0.0217(2) 0.0037(2)
O1 0.0565(17) 0.0467(14) 0.0685(18) -0.0075(13) -0.0172(14) -0.0028(13)
N1 0.0446(18) 0.0564(17) 0.0586(19) 0.0014(14) -0.0115(15) -0.0028(14)
C1 0.040(2) 0.0430(18) 0.0458(19) -0.0038(15) -0.0031(15) -0.0078(15)
C2 0.049(2) 0.0384(17) 0.0389(17) -0.0003(15) 0.0021(15) -0.0060(14)
C3 0.042(2) 0.0489(19) 0.0374(17) -0.0006(15) -0.0033(14) -0.0016(15)
C4 0.047(2) 0.0424(18) 0.0409(18) -0.0037(15) -0.0032(15) -0.0016(14)
C5 0.052(2) 0.0377(18) 0.059(2) -0.0018(15) -0.0071(18) -0.0008(15)
C6 0.041(2) 0.0441(18) 0.051(2) 0.0022(15) -0.0058(16) -0.0030(15)
C7 0.053(2) 0.0462(19) 0.064(2) 0.0031(17) -0.0114(19) -0.0031(17)
C8 0.044(2) 0.055(2) 0.052(2) 0.0030(17) -0.0072(16) -0.0024(17)
C9 0.054(3) 0.097(3) 0.077(3) -0.025(2) -0.014(2) 0.031(3)
C10 0.064(3) 0.085(3) 0.084(3) -0.020(2) -0.022(2) 0.034(2)
C11 0.049(2) 0.060(2) 0.054(2) 0.0020(18) -0.0057(17) -0.0001(18)
C12 0.042(2) 0.068(2) 0.080(3) -0.0089(18) -0.013(2) 0.005(2)
C13 0.054(3) 0.054(2) 0.080(3) -0.0094(18) -0.014(2) 0.0076(19)
C14 0.057(2) 0.0407(18) 0.052(2) 0.0003(16) -0.0017(17) 0.0005(15)
C15 0.082(3) 0.051(2) 0.079(3) 0.006(2) -0.019(2) 0.012(2)
C16 0.087(3) 0.047(2) 0.064(3) 0.008(2) 0.002(2) -0.0078(18)
C17 0.079(3) 0.052(2) 0.069(3) -0.008(2) 0.009(2) 0.0049(19)
C18 0.055(2) 0.051(2) 0.049(2) -0.0173(17) -0.0085(17) 0.0019(16)
C19 0.073(9) 0.095(9) 0.073(7) -0.041(7) 0.000(7) -0.007(7)
C20 0.091(9) 0.093(8) 0.059(7) -0.048(7) -0.031(7) 0.011(7)
C21 0.089(8) 0.073(7) 0.074(8) -0.035(6) 0.004(7) -0.034(7)
C19A 0.063(7) 0.068(7) 0.057(5) -0.023(5) 0.012(5) -0.007(5)
C21A 0.099(8) 0.112(9) 0.058(6) -0.056(7) 0.010(6) -0.026(6)
C20A 0.069(6) 0.082(6) 0.092(8) -0.034(5) -0.033(6) 0.017(7)
C21B 0.093(10) 0.078(9) 0.067(10) -0.047(9) -0.012(9) 0.002(9)
C19B 0.075(9) 0.104(10) 0.072(10) -0.046(9) 0.011(9) -0.013(9)
C20B 0.071(11) 0.075(10) 0.059(9) -0.040(9) -0.005(8) -0.021(8)

loop_
_atom_type_symbol
_atom_type_description
_atom_type_scat_dispersion_real
_atom_type_scat_dispersion_imag
_atom_type_scat_source
C C 0.0033 0.0016 'International Tables Vol C Tables 4.2.6.8 and 6.1.1.4'
H H 0.0000 0.0000 'International Tables Vol C Tables 4.2.6.8 and 6.1.1.4'
Br Br -0.2901 2.4595 'International Tables Vol C Tables 4.2.6.8 and 6.1.1.4'
N N 0.0061 0.0033 'International Tables Vol C Tables 4.2.6.8 and 6.1.1.4'
O O 0.0106 0.0060 'International Tables Vol C Tables 4.2.6.8 and 6.1.1.4'

loop_
_geom_angle_atom_site_label_1
_geom_angle_atom_site_label_2
_geom_angle_atom_site_label_3
_geom_angle_site_symmetry_1
_geom_angle_site_symmetry_3
_geom_angle
_geom_angle_publ_flag
C1 O1 H1 . . 106(3) ?
C7 N1 C8 . . 119.8(3) ?
O1 C1 C2 . . 120.3(3) ?
O1 C1 C6 . . 119.8(3) ?
C2 C1 C6 . . 119.9(3) ?
C1 C2 C14 . . 121.6(3) ?
C3 C2 C1 . . 116.8(3) ?
C3 C2 C14 . . 121.6(3) ?
C2 C3 H3 . . 117.5 ?
C2 C3 C4 . . 125.0(3) ?
C4 C3 H3 . . 117.5 ?
C3 C4 C18 . . 121.9(3) ?
C5 C4 C3 . . 116.0(3) ?
C5 C4 C18 . . 122.1(3) ?
C4 C5 H5 . . 118.9 ?
C4 C5 C6 . . 122.3(3) ?
C6 C5 H5 . . 118.9 ?
C1 C6 C7 . . 121.6(3) ?
C5 C6 C1 . . 120.0(3) ?
C5 C6 C7 . . 118.4(3) ?
N1 C7 C6 . . 123.7(3) ?
N1 C7 H7 . . 118.1 ?
C6 C7 H7 . . 118.1 ?
C9 C8 N1 . . 122.33(19) ?
C9 C8 C13 . . 120.0 ?
C13 C8 N1 . . 117.65(19) ?
C8 C9 H9 . . 120.0 ?
C8 C9 C10 . . 120.0 ?
C10 C9 H9 . . 120.0 ?
C9 C10 H10 . . 120.0 ?
C9 C10 C11 . . 120.0 ?
C11 C10 H10 . . 120.0 ?
C10 C11 Br1 . . 119.25(13) ?
C12 C11 Br1 . . 120.75(13) ?
C12 C11 C10 . . 120.0 ?
C11 C12 H12 . . 120.0 ?
C11 C12 C13 . . 120.0 ?
C13 C12 H12 . . 120.0 ?
C8 C13 H13 . . 120.0 ?
C12 C13 C8 . . 120.0 ?
C12 C13 H13 . . 120.0 ?
C15 C14 C2 . . 112.1(3) ?
C15 C14 C16 . . 107.6(3) ?
C15 C14 C17 . . 107.8(3) ?
C16 C14 C2 . . 109.4(3) ?
C17 C14 C2 . . 109.6(3) ?
C17 C14 C16 . . 110.3(3) ?
C14 C15 H15A . . 109.5 ?
C14 C15 H15B . . 109.5 ?
C14 C15 H15C . . 109.5 ?
H15A C15 H15B . . 109.5 ?
H15A C15 H15C . . 109.5 ?
H15B C15 H15C . . 109.5 ?
C14 C16 H16A . . 109.5 ?
C14 C16 H16B . . 109.5 ?
C14 C16 H16C . . 109.5 ?
H16A C16 H16B . . 109.5 ?
H16A C16 H16C . . 109.5 ?
H16B C16 H16C . . 109.5 ?
C14 C17 H17A . . 109.5 ?
C14 C17 H17B . . 109.5 ?
C14 C17 H17C . . 109.5 ?
H17A C17 H17B . . 109.5 ?
H17A C17 H17C . . 109.5 ?
H17B C17 H17C . . 109.5 ?
C4 C18 C20 . . 113.4(5) ?
C4 C18 C21 . . 106.6(5) ?
C4 C18 C19A . . 111.6(5) ?
C4 C18 C20A . . 110.8(5) ?
C4 C18 C21B . . 113.3(8) ?
C4 C18 C19B . . 107.6(9) ?
C4 C18 C20B . . 109.4(8) ?
C19 C18 C4 . . 110.3(6) ?
C19 C18 C20 . . 111.7(7) ?
C19 C18 C21 . . 108.3(7) ?
C20 C18 C21 . . 106.2(7) ?
C19A C18 C20A . . 104.4(6) ?
C21A C18 C4 . . 110.5(5) ?
C21A C18 C19A . . 110.0(6) ?
C21A C18 C20A . . 109.3(6) ?
C21B C18 C19B . . 110.2(9) ?
C21B C18 C20B . . 108.6(8) ?
C19B C18 C20B . . 107.6(8) ?
C18 C19 H19A . . 109.5 ?
C18 C19 H19B . . 109.5 ?
C18 C19 H19C . . 109.5 ?
H19A C19 H19B . . 109.5 ?
H19A C19 H19C . . 109.5 ?
H19B C19 H19C . . 109.5 ?
C18 C20 H20A . . 109.5 ?
C18 C20 H20B . . 109.5 ?
C18 C20 H20C . . 109.5 ?
H20A C20 H20B . . 109.5 ?
H20A C20 H20C . . 109.5 ?
H20B C20 H20C . . 109.5 ?
C18 C21 H21A . . 109.5 ?
C18 C21 H21B . . 109.5 ?
C18 C21 H21C . . 109.5 ?
H21A C21 H21B . . 109.5 ?
H21A C21 H21C . . 109.5 ?
H21B C21 H21C . . 109.5 ?
C18 C19A H19D . . 109.5 ?
C18 C19A H19E . . 109.5 ?
C18 C19A H19F . . 109.5 ?
H19D C19A H19E . . 109.5 ?
H19D C19A H19F . . 109.5 ?
H19E C19A H19F . . 109.5 ?
C18 C21A H21D . . 109.5 ?
C18 C21A H21E . . 109.5 ?
C18 C21A H21F . . 109.5 ?
H21D C21A H21E . . 109.5 ?
H21D C21A H21F . . 109.5 ?
H21E C21A H21F . . 109.5 ?
C18 C20A H20D . . 109.5 ?
C18 C20A H20E . . 109.5 ?
C18 C20A H20F . . 109.5 ?
H20D C20A H20E . . 109.5 ?
H20D C20A H20F . . 109.5 ?
H20E C20A H20F . . 109.5 ?
C18 C21B H21G . . 109.5 ?
C18 C21B H21H . . 109.5 ?
C18 C21B H21I . . 109.5 ?
H21G C21B H21H . . 109.5 ?
H21G C21B H21I . . 109.5 ?
H21H C21B H21I . . 109.5 ?
C18 C19B H19G . . 109.5 ?
C18 C19B H19H . . 109.5 ?
C18 C19B H19I . . 109.5 ?
H19G C19B H19H . . 109.5 ?
H19G C19B H19I . . 109.5 ?
H19H C19B H19I . . 109.5 ?
C18 C20B H20G . . 109.5 ?
C18 C20B H20H . . 109.5 ?
C18 C20B H20I . . 109.5 ?
H20G C20B H20H . . 109.5 ?
H20G C20B H20I . . 109.5 ?
H20H C20B H20I . . 109.5 ?

loop_
_geom_bond_atom_site_label_1
_geom_bond_atom_site_label_2
_geom_bond_site_symmetry_2
_geom_bond_distance
_geom_bond_publ_flag
Br1 C11 . 1.8794(16) ?
O1 C1 . 1.353(4) ?
O1 H1 . 0.83(5) ?
N1 C7 . 1.272(5) ?
N1 C8 . 1.425(3) ?
C1 C2 . 1.404(5) ?
C1 C6 . 1.406(4) ?
C2 C3 . 1.386(4) ?
C2 C14 . 1.543(4) ?
C3 H3 . 0.9300 ?
C3 C4 . 1.403(4) ?
C4 C5 . 1.372(5) ?
C4 C18 . 1.526(4) ?
C5 H5 . 0.9300 ?
C5 C6 . 1.390(5) ?
C6 C7 . 1.454(5) ?
C7 H7 . 0.9300 ?
C8 C9 . 1.3900 ?
C8 C13 . 1.3900 ?
C9 H9 . 0.9300 ?
C9 C10 . 1.3900 ?
C10 H10 . 0.9300 ?
C10 C11 . 1.3900 ?
C11 C12 . 1.3900 ?
C12 H12 . 0.9300 ?
C12 C13 . 1.3900 ?
C13 H13 . 0.9300 ?
C14 C15 . 1.527(5) ?
C14 C16 . 1.541(5) ?
C14 C17 . 1.532(5) ?
C15 H15A . 0.9600 ?
C15 H15B . 0.9600 ?
C15 H15C . 0.9600 ?
C16 H16A . 0.9600 ?
C16 H16B . 0.9600 ?
C16 H16C . 0.9600 ?
C17 H17A . 0.9600 ?
C17 H17B . 0.9600 ?
C17 H17C . 0.9600 ?
C18 C19 . 1.517(7) ?
C18 C20 . 1.527(7) ?
C18 C21 . 1.558(7) ?
C18 C19A . 1.538(6) ?
C18 C21A . 1.512(7) ?
C18 C20A . 1.557(7) ?
C18 C21B . 1.528(8) ?
C18 C19B . 1.535(8) ?
C18 C20B . 1.535(8) ?
C19 H19A . 0.9600 ?
C19 H19B . 0.9600 ?
C19 H19C . 0.9600 ?
C20 H20A . 0.9600 ?
C20 H20B . 0.9600 ?
C20 H20C . 0.9600 ?
C21 H21A . 0.9600 ?
C21 H21B . 0.9600 ?
C21 H21C . 0.9600 ?
C19A H19D . 0.9600 ?
C19A H19E . 0.9600 ?
C19A H19F . 0.9600 ?
C21A H21D . 0.9600 ?
C21A H21E . 0.9600 ?
C21A H21F . 0.9600 ?
C20A H20D . 0.9600 ?
C20A H20E . 0.9600 ?
C20A H20F . 0.9600 ?
C21B H21G . 0.9600 ?
C21B H21H . 0.9600 ?
C21B H21I . 0.9600 ?
C19B H19G . 0.9600 ?
C19B H19H . 0.9600 ?
C19B H19I . 0.9600 ?
C20B H20G . 0.9600 ?
C20B H20H . 0.9600 ?
C20B H20I . 0.9600 ?

loop_
_geom_hbond_atom_site_label_D
_geom_hbond_atom_site_label_H
_geom_hbond_atom_site_label_A
_geom_hbond_site_symmetry_A
_geom_hbond_distance_DH
_geom_hbond_distance_HA
_geom_hbond_distance_DA
_geom_hbond_angle_DHA
_geom_hbond_publ_flag
O1 H1 N1 . 0.83(5) 1.84(5) 2.614(4) 154(5) yes

loop_
_geom_torsion_atom_site_label_1
_geom_torsion_atom_site_label_2
_geom_torsion_atom_site_label_3
_geom_torsion_atom_site_label_4
_geom_torsion_site_symmetry_1
_geom_torsion_site_symmetry_2
_geom_torsion_site_symmetry_3
_geom_torsion_site_symmetry_4
_geom_torsion
_geom_torsion_publ_flag
Br1 C11 C12 C13 . . . . -179.89(19) ?
O1 C1 C2 C3 . . . . 179.7(3) ?
O1 C1 C2 C14 . . . . 0.0(5) ?
O1 C1 C6 C5 . . . . -178.9(3) ?
O1 C1 C6 C7 . . . . 1.2(5) ?
N1 C8 C9 C10 . . . . -178.5(3) ?
N1 C8 C13 C12 . . . . 178.6(2) ?
C1 C2 C3 C4 . . . . -0.2(5) ?
C1 C2 C14 C15 . . . . 177.9(3) ?
C1 C2 C14 C16 . . . . 58.6(4) ?
C1 C2 C14 C17 . . . . -62.4(4) ?
C1 C6 C7 N1 . . . . 0.8(6) ?
C2 C1 C6 C5 . . . . 1.7(5) ?
C2 C1 C6 C7 . . . . -178.3(3) ?
C2 C3 C4 C5 . . . . 0.4(5) ?
C2 C3 C4 C18 . . . . -179.5(3) ?
C3 C2 C14 C15 . . . . -1.8(5) ?
C3 C2 C14 C16 . . . . -121.1(4) ?
C3 C2 C14 C17 . . . . 117.9(4) ?
C3 C4 C5 C6 . . . . 0.4(5) ?
C3 C4 C18 C19 . . . . 110.7(9) ?
C3 C4 C18 C20 . . . . -15.5(10) ?
C3 C4 C18 C21 . . . . -132.0(8) ?
C3 C4 C18 C19A . . . . 143.6(6) ?
C3 C4 C18 C21A . . . . -93.6(8) ?
C3 C4 C18 C20A . . . . 27.7(7) ?
C3 C4 C18 C21B . . . . -174.8(13) ?
C3 C4 C18 C19B . . . . 63.1(13) ?
C3 C4 C18 C20B . . . . -53.5(12) ?
C4 C5 C6 C1 . . . . -1.5(5) ?
C4 C5 C6 C7 . . . . 178.5(3) ?
C5 C4 C18 C19 . . . . -69.2(9) ?
C5 C4 C18 C20 . . . . 164.6(9) ?
C5 C4 C18 C21 . . . . 48.1(8) ?
C5 C4 C18 C19A . . . . -36.4(7) ?
C5 C4 C18 C21A . . . . 86.4(8) ?
C5 C4 C18 C20A . . . . -152.3(7) ?
C5 C4 C18 C21B . . . . 5.3(13) ?
C5 C4 C18 C19B . . . . -116.9(13) ?
C5 C4 C18 C20B . . . . 126.6(12) ?
C5 C6 C7 N1 . . . . -179.2(4) ?
C6 C1 C2 C3 . . . . -0.9(5) ?
C6 C1 C2 C14 . . . . 179.4(3) ?
C7 N1 C8 C9 . . . . 26.1(4) ?
C7 N1 C8 C13 . . . . -152.5(3) ?
C8 N1 C7 C6 . . . . 178.7(3) ?
C8 C9 C10 C11 . . . . 0.0 ?
C9 C8 C13 C12 . . . . 0.0 ?
C9 C10 C11 Br1 . . . . 179.89(19) ?
C9 C10 C11 C12 . . . . 0.0 ?
C10 C11 C12 C13 . . . . 0.0 ?
C11 C12 C13 C8 . . . . 0.0 ?
C13 C8 C9 C10 . . . . 0.0 ?
C14 C2 C3 C4 . . . . 179.5(3) ?
C18 C4 C5 C6 . . . . -179.6(3) ?

_cod_database_fobs_code 2022476
